data_7114038
loop_
_publ_author_name
'Baudron, St\'ephane A.'
'Deluzet, Andr\'e'
'Boubekeur, Kamal'
'Batail, Patrick'

_publ_section_title
;
 Jahn-Teller distortion of the open-shell 23-electron chalcogenide
 rhenium cluster cores in crystals of the series, 
{[Re~6~Q~8~]^3+^(X^-^)~6~}^3-^ (Q = S, Se; X = Cl, CN)
;
_journal_issue 18
_journal_name_full 'Chemical Communications'
_journal_page_first 2124
_journal_page_last 2125
_journal_paper_doi 10.1039/b205241e
_journal_year 2002
_chemical_formula_sum 'C80 H69 N7 O3 P3 Re6 Se8'
_chemical_formula_weight 3018.21
_chemical_name_common '(PPh4)3 (RE6Se8(CN)6) CH3CN (H2O)3'
_chemical_name_systematic
; 
? 
;
_space_group_IT_number 2
_symmetry_cell_setting triclinic
_symmetry_space_group_name_Hall '-P 1'
_symmetry_space_group_name_H-M 'P -1'
_atom_sites_solution_hydrogens geom
_atom_sites_solution_primary direct
_atom_sites_solution_secondary difmap
_audit_creation_method SHELXL-97
_cell_angle_alpha 74.976(8)
_cell_angle_beta 89.776(8)
_cell_angle_gamma 62.578(8)
_cell_formula_units_Z 2
_cell_length_a 13.4983(9)
_cell_length_b 14.1705(10)
_cell_length_c 25.9583(19)
_cell_measurement_reflns_used 7995
_cell_measurement_temperature 150(2)
_cell_measurement_theta_max 52.1
_cell_measurement_theta_min 3.3
_cell_volume 4217.9(7)
_computing_cell_refinement 'SELECT, CELL [STOE-IPDS]'
_computing_data_collection 'EXPOSE [STOE-IPDS]'
_computing_data_reduction 'INTEGRATE [STOE-IPDS]'
_computing_structure_refinement 'SHELXL-97 (Sheldrick, 1997)'
_computing_structure_solution 'SHELXS-97 (Sheldrick, 1990)'
_diffrn_ambient_temperature 150(2)
_diffrn_detector_area_resol_mean 6.66
_diffrn_measured_fraction_theta_full 0.932
_diffrn_measured_fraction_theta_max 0.932
_diffrn_measurement_device_type STOE-IPDS
_diffrn_measurement_method 'Oscillation, PHi. incr. == 0.9'
_diffrn_radiation_monochromator graphite
_diffrn_radiation_source 'fine-focus sealed tube'
_diffrn_radiation_type MoK\a
_diffrn_radiation_wavelength 0.71073
_diffrn_reflns_av_R_equivalents 0.0562
_diffrn_reflns_av_sigmaI/netI 0.0497
_diffrn_reflns_limit_h_max 16
_diffrn_reflns_limit_h_min -16
_diffrn_reflns_limit_k_max 17
_diffrn_reflns_limit_k_min -16
_diffrn_reflns_limit_l_max 31
_diffrn_reflns_limit_l_min 0
_diffrn_reflns_number 41780
_diffrn_reflns_theta_full 25.88
_diffrn_reflns_theta_max 25.88
_diffrn_reflns_theta_min 2.00
_exptl_absorpt_coefficient_mu 12.134
_exptl_absorpt_correction_T_max 0.2469
_exptl_absorpt_correction_T_min 0.0531
_exptl_absorpt_correction_type numerical
_exptl_absorpt_process_details 'FACEIT, STOE-IPDS'
_exptl_crystal_colour dark-red
_exptl_crystal_density_diffrn 2.376
_exptl_crystal_density_meas ?
_exptl_crystal_density_method 'not measured'
_exptl_crystal_description platelet
_exptl_crystal_F_000 2778
_exptl_crystal_size_max 0.4620
_exptl_crystal_size_mid 0.3850
_exptl_crystal_size_min 0.1386
_refine_diff_density_max 1.985
_refine_diff_density_min -1.321
_refine_diff_density_rms 0.192
_refine_ls_extinction_coef 0.000068(10)
_refine_ls_extinction_expression Fc^*^==kFc[1+0.001xFc^2^\l^3^/sin(2\q)]^-1/4^
_refine_ls_extinction_method SHELXL
_refine_ls_goodness_of_fit_ref 0.903
_refine_ls_hydrogen_treatment mixed
_refine_ls_matrix_type full
_refine_ls_number_parameters 948
_refine_ls_number_reflns 15278
_refine_ls_number_restraints 0
_refine_ls_restrained_S_all 0.903
_refine_ls_R_factor_all 0.0385
_refine_ls_R_factor_gt 0.0244
_refine_ls_shift/su_max 0.003
_refine_ls_shift/su_mean 0.000
_refine_ls_structure_factor_coef Fsqd
_refine_ls_weighting_details 'calc w==1/[\s^2^(Fo^2^)+(0.0230P)^2^+0.0000P] where P==(Fo^2^+2Fc^2^)/3'
_refine_ls_weighting_scheme calc
_refine_ls_wR_factor_gt 0.0504
_refine_ls_wR_factor_ref 0.0554
_reflns_number_gt 11832
_reflns_number_total 15278
_reflns_threshold_expression >2sigma(I)
_cod_data_source_file b205241e.txt
_cod_data_source_block sb280150_abmerge
_cod_depositor_comments
;
The following automatic conversions were performed:

'_exptl_crystal_density_meas' value 'not measured' was changed to '?'
- the value is perceived as not measured.

Automatic conversion script
Id: cif_fix_values 3008 2015-01-20 13:52:24Z robertas 
;
_cod_original_cell_volume 4217.9(5)
_cod_original_sg_symbol_H-M P-1
_cod_database_code 7114038

loop_
_symmetry_equiv_pos_as_xyz
'x, y, z'
'-x, -y, -z'

loop_
_atom_site_label
_atom_site_type_symbol
_atom_site_fract_x
_atom_site_fract_y
_atom_site_fract_z
_atom_site_U_iso_or_equiv
_atom_site_adp_type
_atom_site_occupancy
_atom_site_symmetry_multiplicity
_atom_site_calc_flag
_atom_site_refinement_flags
Re1 Re 0.977946(19) 0.079559(18) 0.049541(8) 0.01432(5) Uani 1 1 d .
Re2 Re 1.154209(19) -0.084055(18) 0.027127(8) 0.01431(5) Uani 1 1 d .
Re3 Re 0.971818(19) -0.102929(18) 0.049015(8) 0.01442(5) Uani 1 1 d .
Se1 Se 0.80601(5) 0.05783(5) 0.06915(2) 0.01877(12) Uani 1 1 d .
Se2 Se 0.85840(5) 0.25436(5) -0.02535(2) 0.01819(12) Uani 1 1 d .
Se3 Se 1.09785(5) -0.10291(5) 0.12051(2) 0.01833(12) Uani 1 1 d .
Se4 Se 1.15293(5) 0.09489(5) 0.02641(2) 0.01801(12) Uani 1 1 d .
C1 C 0.9500(5) 0.1739(5) 0.1043(2) 0.0218(13) Uani 1 1 d .
C2 C 1.3276(5) -0.1809(5) 0.0575(2) 0.0192(13) Uani 1 1 d .
C3 C 0.9407(5) -0.2219(5) 0.1032(2) 0.0231(14) Uani 1 1 d .
N1 N 0.9322(5) 0.2299(5) 0.1322(2) 0.0311(13) Uani 1 1 d .
N2 N 1.4215(4) -0.2369(4) 0.0745(2) 0.0241(12) Uani 1 1 d .
N3 N 0.9221(5) -0.2868(5) 0.1323(2) 0.0356(14) Uani 1 1 d .
Re4 Re 0.959712(19) 0.070045(18) 0.426066(8) 0.01534(6) Uani 1 1 d .
Re5 Re 1.147936(19) -0.081655(18) 0.489123(8) 0.01555(6) Uani 1 1 d .
Re6 Re 0.968632(19) -0.110882(18) 0.491911(9) 0.01609(6) Uani 1 1 d .
Se5 Se 0.79066(5) 0.03963(5) 0.43163(2) 0.02007(13) Uani 1 1 d .
Se6 Se 1.07380(5) -0.11805(5) 0.41128(2) 0.01985(13) Uani 1 1 d .
Se7 Se 1.13397(5) 0.09403(5) 0.42674(2) 0.02042(13) Uani 1 1 d .
Se8 Se 0.84997(5) 0.25075(5) 0.44791(2) 0.02144(13) Uani 1 1 d .
C4 C 0.9056(5) 0.1539(5) 0.3433(2) 0.0207(13) Uani 1 1 d .
C5 C 1.3158(5) -0.1706(5) 0.4779(2) 0.0236(14) Uani 1 1 d .
C6 C 0.9330(5) -0.2385(5) 0.4864(2) 0.0245(14) Uani 1 1 d .
N4 N 0.8723(5) 0.2034(4) 0.2983(2) 0.0269(12) Uani 1 1 d .
N5 N 1.4103(5) -0.2175(5) 0.4727(2) 0.0390(15) Uani 1 1 d .
N6 N 0.9132(6) -0.3090(5) 0.4854(3) 0.0450(16) Uani 1 1 d .
P1 P 0.49482(13) 0.86788(13) 0.31940(6) 0.0191(3) Uani 1 1 d .
C101 C 0.5326(5) 0.7258(5) 0.3515(2) 0.0210(13) Uani 1 1 d .
C102 C 0.6454(5) 0.6441(6) 0.3636(2) 0.0282(15) Uani 1 1 d .
H102 H 0.7016 0.6627 0.3531 0.034 Uiso 1 1 calc R
C103 C 0.6736(6) 0.5363(6) 0.3909(3) 0.0338(16) Uani 1 1 d .
H103 H 0.7488 0.4819 0.3990 0.041 Uiso 1 1 calc R
C104 C 0.5896(6) 0.5088(6) 0.4065(3) 0.0355(17) Uani 1 1 d .
H104 H 0.6086 0.4357 0.4247 0.043 Uiso 1 1 calc R
C105 C 0.4784(6) 0.5889(6) 0.3950(3) 0.0308(15) Uani 1 1 d .
H105 H 0.4223 0.5703 0.4059 0.037 Uiso 1 1 calc R
C106 C 0.4509(6) 0.6956(6) 0.3677(2) 0.0274(15) Uani 1 1 d .
H106 H 0.3755 0.7493 0.3597 0.033 Uiso 1 1 calc R
C107 C 0.3526(5) 0.9382(5) 0.2867(2) 0.0219(13) Uani 1 1 d .
C108 C 0.3332(6) 0.9492(6) 0.2322(2) 0.0258(14) Uani 1 1 d .
H108 H 0.3930 0.9236 0.2126 0.031 Uiso 1 1 calc R
C109 C 0.2236(6) 0.9989(7) 0.2080(3) 0.0373(18) Uani 1 1 d .
H109 H 0.2103 1.0058 0.1717 0.045 Uiso 1 1 calc R
C110 C 0.1349(6) 1.0378(7) 0.2351(3) 0.042(2) Uani 1 1 d .
H110 H 0.0617 1.0730 0.2175 0.050 Uiso 1 1 calc R
C111 C 0.1541(6) 1.0248(7) 0.2896(3) 0.044(2) Uani 1 1 d .
H111 H 0.0932 1.0501 0.3086 0.053 Uiso 1 1 calc R
C112 C 0.2607(6) 0.9754(6) 0.3156(3) 0.0312(16) Uani 1 1 d .
H112 H 0.2727 0.9664 0.3523 0.037 Uiso 1 1 calc R
C113 C 0.5075(6) 0.9332(5) 0.3685(2) 0.0249(14) Uani 1 1 d .
C114 C 0.5892(5) 0.8721(6) 0.4126(2) 0.0278(15) Uani 1 1 d .
H114 H 0.6343 0.7961 0.4186 0.033 Uiso 1 1 calc R
C115 C 0.6042(7) 0.9242(8) 0.4481(3) 0.0418(19) Uani 1 1 d .
H115 H 0.6600 0.8835 0.4777 0.050 Uiso 1 1 calc R
C116 C 0.5359(8) 1.0364(8) 0.4393(3) 0.048(2) Uani 1 1 d .
H116 H 0.5464 1.0713 0.4629 0.058 Uiso 1 1 calc R
C117 C 0.4538(8) 1.0966(7) 0.3966(3) 0.052(2) Uani 1 1 d .
H117 H 0.4075 1.1721 0.3915 0.062 Uiso 1 1 calc R
C118 C 0.4382(7) 1.0456(6) 0.3601(3) 0.0422(19) Uani 1 1 d .
H118 H 0.3821 1.0868 0.3307 0.051 Uiso 1 1 calc R
C119 C 0.5850(5) 0.8768(5) 0.2692(2) 0.0230(13) Uani 1 1 d .
C120 C 0.6032(6) 0.9686(6) 0.2561(3) 0.0308(15) Uani 1 1 d .
H120 H 0.5722 1.0228 0.2739 0.037 Uiso 1 1 calc R
C121 C 0.6682(6) 0.9773(7) 0.2160(3) 0.042(2) Uani 1 1 d .
H121 H 0.6808 1.0384 0.2070 0.050 Uiso 1 1 calc R
C122 C 0.7147(6) 0.8992(7) 0.1892(3) 0.0371(18) Uani 1 1 d .
H122 H 0.7595 0.9064 0.1627 0.045 Uiso 1 1 calc R
C123 C 0.6945(6) 0.8099(7) 0.2019(3) 0.0383(18) Uani 1 1 d .
H123 H 0.7251 0.7571 0.1833 0.046 Uiso 1 1 calc R
C124 C 0.6294(5) 0.7967(6) 0.2418(2) 0.0297(15) Uani 1 1 d .
H124 H 0.6158 0.7362 0.2501 0.036 Uiso 1 1 calc R
P2 P 1.64486(13) -0.28983(13) -0.08492(6) 0.0191(3) Uani 1 1 d .
C201 C 1.5682(5) -0.1482(5) -0.0833(2) 0.0187(12) Uani 1 1 d .
C202 C 1.6025(5) -0.0725(5) -0.1099(2) 0.0221(13) Uani 1 1 d .
H202 H 1.6614 -0.0941 -0.1304 0.027 Uiso 1 1 calc R
C203 C 1.5493(6) 0.0358(5) -0.1064(2) 0.0270(15) Uani 1 1 d .
H203 H 1.5735 0.0862 -0.1237 0.032 Uiso 1 1 calc R
C204 C 1.4602(6) 0.0677(5) -0.0768(2) 0.0271(15) Uani 1 1 d .
H204 H 1.4233 0.1403 -0.0747 0.032 Uiso 1 1 calc R
C205 C 1.4254(5) -0.0087(5) -0.0501(2) 0.0261(14) Uani 1 1 d .
H205 H 1.3651 0.0134 -0.0304 0.031 Uiso 1 1 calc R
C206 C 1.4799(5) -0.1170(6) -0.0527(2) 0.0265(14) Uani 1 1 d .
H206 H 1.4579 -0.1684 -0.0342 0.032 Uiso 1 1 calc R
C207 C 1.5485(5) -0.3437(5) -0.0876(2) 0.0215(13) Uani 1 1 d .
C208 C 1.5824(6) -0.4556(6) -0.0623(2) 0.0293(15) Uani 1 1 d .
H208 H 1.6539 -0.5017 -0.0429 0.035 Uiso 1 1 calc R
C209 C 1.5094(7) -0.4978(6) -0.0661(3) 0.0369(17) Uani 1 1 d .
H209 H 1.5319 -0.5725 -0.0497 0.044 Uiso 1 1 calc R
C210 C 1.4023(6) -0.4276(7) -0.0946(3) 0.0387(18) Uani 1 1 d .
H210 H 1.3537 -0.4560 -0.0983 0.046 Uiso 1 1 calc R
C211 C 1.3681(7) -0.3181(7) -0.1170(3) 0.045(2) Uani 1 1 d .
H211 H 1.2948 -0.2715 -0.1344 0.054 Uiso 1 1 calc R
C212 C 1.4397(6) -0.2747(6) -0.1147(3) 0.0332(16) Uani 1 1 d .
H212 H 1.4157 -0.1997 -0.1311 0.040 Uiso 1 1 calc R
C213 C 1.7166(5) -0.2961(5) -0.1436(2) 0.0208(13) Uani 1 1 d .
C214 C 1.6646(6) -0.2923(5) -0.1907(2) 0.0279(15) Uani 1 1 d .
H214 H 1.5950 -0.2908 -0.1913 0.034 Uiso 1 1 calc R
C215 C 1.7168(6) -0.2908(6) -0.2368(2) 0.0328(16) Uani 1 1 d .
H215 H 1.6829 -0.2898 -0.2683 0.039 Uiso 1 1 calc R
C216 C 1.8187(7) -0.2908(6) -0.2360(3) 0.0397(18) Uani 1 1 d .
H216 H 1.8529 -0.2890 -0.2672 0.048 Uiso 1 1 calc R
C217 C 1.8709(6) -0.2934(6) -0.1896(3) 0.0353(17) Uani 1 1 d .
H217 H 1.9401 -0.2941 -0.1893 0.042 Uiso 1 1 calc R
C218 C 1.8182(5) -0.2951(6) -0.1434(3) 0.0299(15) Uani 1 1 d .
H218 H 1.8519 -0.2955 -0.1121 0.036 Uiso 1 1 calc R
C219 C 1.7459(5) -0.3708(5) -0.0257(2) 0.0206(13) Uani 1 1 d .
C220 C 1.8343(6) -0.4749(6) -0.0233(3) 0.0292(15) Uani 1 1 d .
H220 H 1.8461 -0.4993 -0.0539 0.035 Uiso 1 1 calc R
C221 C 1.9046(6) -0.5422(6) 0.0245(3) 0.0316(16) Uani 1 1 d .
H221 H 1.9619 -0.6130 0.0267 0.038 Uiso 1 1 calc R
C222 C 1.8889(6) -0.5028(6) 0.0697(3) 0.0383(18) Uani 1 1 d .
H222 H 1.9369 -0.5473 0.1017 0.046 Uiso 1 1 calc R
C223 C 1.8036(7) -0.3994(7) 0.0673(3) 0.045(2) Uani 1 1 d .
H223 H 1.7940 -0.3738 0.0975 0.055 Uiso 1 1 calc R
C224 C 1.7320(6) -0.3333(6) 0.0198(3) 0.0375(18) Uani 1 1 d .
H224 H 1.6739 -0.2632 0.0182 0.045 Uiso 1 1 calc R
P3 P 1.11357(13) -0.39291(13) 0.31010(6) 0.0185(3) Uani 1 1 d .
C301 C 1.0090(5) -0.2543(5) 0.3073(2) 0.0195(13) Uani 1 1 d .
C302 C 1.0123(6) -0.1620(5) 0.2733(2) 0.0247(14) Uani 1 1 d .
H302 H 1.0674 -0.1705 0.2506 0.030 Uiso 1 1 calc R
C303 C 0.9306(6) -0.0563(5) 0.2743(3) 0.0298(15) Uani 1 1 d .
H303 H 0.9311 0.0066 0.2522 0.036 Uiso 1 1 calc R
C304 C 0.8491(5) -0.0453(5) 0.3082(2) 0.0264(15) Uani 1 1 d .
H304 H 0.7953 0.0252 0.3087 0.032 Uiso 1 1 calc R
C305 C 0.8464(5) -0.1357(5) 0.3404(3) 0.0274(15) Uani 1 1 d .
H305 H 0.7911 -0.1265 0.3630 0.033 Uiso 1 1 calc R
C306 C 0.9250(5) -0.2420(5) 0.3403(2) 0.0243(14) Uani 1 1 d .
H306 H 0.9217 -0.3038 0.3618 0.029 Uiso 1 1 calc R
C307 C 1.2003(5) -0.3915(5) 0.2579(2) 0.0237(14) Uani 1 1 d .
C308 C 1.1903(6) -0.4219(5) 0.2116(2) 0.0268(14) Uani 1 1 d .
H308 H 1.1363 -0.4432 0.2065 0.032 Uiso 1 1 calc R
C309 C 1.2610(7) -0.4197(6) 0.1741(3) 0.0398(18) Uani 1 1 d .
H309 H 1.2547 -0.4409 0.1438 0.048 Uiso 1 1 calc R
C310 C 1.3410(6) -0.3874(6) 0.1794(3) 0.0374(17) Uani 1 1 d .
H310 H 1.3890 -0.3881 0.1535 0.045 Uiso 1 1 calc R
C311 C 1.3491(7) -0.3534(7) 0.2245(3) 0.0426(19) Uani 1 1 d .
H311 H 1.4013 -0.3292 0.2282 0.051 Uiso 1 1 calc R
C312 C 1.2799(5) -0.3557(6) 0.2633(3) 0.0306(16) Uani 1 1 d .
H312 H 1.2859 -0.3334 0.2933 0.037 Uiso 1 1 calc R
C313 C 1.2059(5) -0.4605(5) 0.3733(2) 0.0210(13) Uani 1 1 d .
C314 C 1.1740(5) -0.4220(5) 0.4180(2) 0.0261(14) Uani 1 1 d .
H314 H 1.1074 -0.3570 0.4152 0.031 Uiso 1 1 calc R
C315 C 1.2434(6) -0.4826(6) 0.4668(3) 0.0350(17) Uani 1 1 d .
H315 H 1.2222 -0.4584 0.4971 0.042 Uiso 1 1 calc R
C316 C 1.3429(6) -0.5776(6) 0.4712(3) 0.0313(16) Uani 1 1 d .
H316 H 1.3899 -0.6160 0.5038 0.038 Uiso 1 1 calc R
C317 C 1.3728(6) -0.6159(5) 0.4266(3) 0.0294(15) Uani 1 1 d .
H317 H 1.4392 -0.6812 0.4296 0.035 Uiso 1 1 calc R
C318 C 1.3047(5) -0.5578(5) 0.3774(3) 0.0266(14) Uani 1 1 d .
H318 H 1.3250 -0.5837 0.3475 0.032 Uiso 1 1 calc R
C319 C 1.0402(5) -0.4694(5) 0.3050(2) 0.0190(12) Uani 1 1 d .
C320 C 1.0553(5) -0.5605(5) 0.3463(3) 0.0268(14) Uani 1 1 d .
H320 H 1.1094 -0.5878 0.3759 0.032 Uiso 1 1 calc R
C321 C 0.9907(6) -0.6111(5) 0.3438(3) 0.0327(16) Uani 1 1 d .
H321 H 0.9996 -0.6715 0.3720 0.039 Uiso 1 1 calc R
C322 C 0.9112(6) -0.5715(6) 0.2985(3) 0.0351(17) Uani 1 1 d .
H322 H 0.8681 -0.6064 0.2963 0.042 Uiso 1 1 calc R
C323 C 0.8968(6) -0.4812(6) 0.2574(3) 0.0354(17) Uani 1 1 d .
H323 H 0.8454 -0.4563 0.2269 0.043 Uiso 1 1 calc R
C324 C 0.9585(2) -0.4267(2) 0.26079(10) 0.0284(15) Uani 1 1 d .
H324 H 0.9455 -0.3627 0.2340 0.034 Uiso 1 1 calc R
N7 N 0.5605(2) 0.2282(2) 0.27608(10) 0.117(5) Uani 1 1 d R
C7 C 0.5795(2) 0.2967(2) 0.28388(10) 0.075(3) Uani 1 1 d R
C8 C 0.6004(2) 0.3886(2) 0.29388(10) 0.099(5) Uani 1 1 d R
H8A H 0.5374 0.4598 0.2764 0.149 Uiso 1 1 calc R
H8B H 0.6675 0.3845 0.2796 0.149 Uiso 1 1 calc R
H8C H 0.6092 0.3791 0.3319 0.149 Uiso 1 1 calc R
O1 O 0.8042(2) 0.3731(2) 0.19527(10) 0.0407(13) Uani 1 1 d R
O2 O 0.8991(2) 0.5461(2) 0.43517(10) 0.0663(19) Uani 1 1 d R
O3 O 0.6142(2) 0.6150(2) 0.17237(10) 0.0596(17) Uani 1 1 d R

loop_
_atom_site_aniso_label
_atom_site_aniso_U_11
_atom_site_aniso_U_22
_atom_site_aniso_U_33
_atom_site_aniso_U_23
_atom_site_aniso_U_13
_atom_site_aniso_U_12
Re1 0.01455(12) 0.01541(12) 0.01346(10) -0.00453(9) 0.00247(9) -0.00733(9)
Re2 0.01350(12) 0.01492(11) 0.01454(10) -0.00395(9) 0.00201(9) -0.00693(9)
Re3 0.01499(12) 0.01555(12) 0.01334(10) -0.00325(8) 0.00265(9) -0.00826(9)
Se1 0.0169(3) 0.0220(3) 0.0184(3) -0.0069(2) 0.0067(2) -0.0096(3)
Se2 0.0181(3) 0.0140(3) 0.0205(3) -0.0048(2) 0.0013(2) -0.0062(2)
Se3 0.0203(3) 0.0201(3) 0.0138(2) -0.0036(2) 0.0012(2) -0.0096(3)
Se4 0.0175(3) 0.0193(3) 0.0201(3) -0.0057(2) 0.0017(2) -0.0110(2)
C1 0.022(3) 0.018(3) 0.016(3) 0.000(2) -0.001(2) -0.005(3)
C2 0.020(3) 0.018(3) 0.023(3) -0.008(2) 0.005(3) -0.010(3)
C3 0.029(4) 0.019(3) 0.025(3) -0.001(3) 0.001(3) -0.017(3)
N1 0.030(3) 0.027(3) 0.030(3) -0.011(3) 0.000(2) -0.007(3)
N2 0.019(3) 0.024(3) 0.031(3) -0.008(2) 0.004(2) -0.011(2)
N3 0.043(4) 0.043(4) 0.033(3) -0.011(3) 0.007(3) -0.030(3)
Re4 0.01417(12) 0.01265(11) 0.01563(10) -0.00249(9) 0.00176(9) -0.00432(9)
Re5 0.01330(12) 0.01301(11) 0.01663(10) -0.00323(9) 0.00215(9) -0.00381(9)
Re6 0.01604(12) 0.01258(11) 0.01822(11) -0.00393(9) 0.00272(9) -0.00594(10)
Se5 0.0158(3) 0.0221(3) 0.0210(3) -0.0057(2) 0.0004(2) -0.0082(3)
Se6 0.0205(3) 0.0176(3) 0.0189(3) -0.0075(2) 0.0036(2) -0.0060(3)
Se7 0.0196(3) 0.0192(3) 0.0220(3) -0.0032(2) 0.0057(2) -0.0102(3)
Se8 0.0214(3) 0.0116(3) 0.0233(3) -0.0015(2) 0.0023(2) -0.0033(2)
C4 0.018(3) 0.016(3) 0.022(3) -0.004(2) 0.003(3) -0.005(3)
C5 0.017(3) 0.030(4) 0.019(3) -0.009(3) 0.005(3) -0.007(3)
C6 0.023(3) 0.021(3) 0.028(3) -0.005(3) 0.007(3) -0.010(3)
N4 0.026(3) 0.024(3) 0.024(3) -0.002(2) 0.001(2) -0.009(2)
N5 0.035(4) 0.040(4) 0.031(3) -0.008(3) 0.003(3) -0.010(3)
N6 0.053(4) 0.034(4) 0.056(4) -0.016(3) 0.014(3) -0.026(3)
P1 0.0192(8) 0.0186(8) 0.0170(7) -0.0027(6) 0.0015(6) -0.0082(7)
C101 0.016(3) 0.023(3) 0.018(3) -0.005(2) 0.003(2) -0.005(3)
C102 0.020(3) 0.032(4) 0.028(3) -0.008(3) 0.004(3) -0.010(3)
C103 0.034(4) 0.023(4) 0.031(3) -0.001(3) -0.003(3) -0.007(3)
C104 0.047(5) 0.020(3) 0.039(4) -0.005(3) 0.006(3) -0.017(3)
C105 0.027(4) 0.028(4) 0.040(4) -0.006(3) 0.010(3) -0.017(3)
C106 0.027(4) 0.031(4) 0.029(3) -0.012(3) 0.005(3) -0.015(3)
C107 0.023(3) 0.017(3) 0.020(3) 0.000(2) 0.001(3) -0.008(3)
C108 0.024(4) 0.037(4) 0.017(3) -0.003(3) 0.006(3) -0.017(3)
C109 0.037(5) 0.052(5) 0.028(3) 0.005(3) -0.006(3) -0.034(4)
C110 0.013(4) 0.049(5) 0.040(4) 0.020(4) -0.011(3) -0.014(3)
C111 0.011(4) 0.047(5) 0.044(4) 0.006(4) 0.011(3) 0.001(3)
C112 0.026(4) 0.027(4) 0.029(3) -0.006(3) 0.010(3) -0.005(3)
C113 0.039(4) 0.027(3) 0.019(3) -0.006(3) 0.009(3) -0.023(3)
C114 0.022(4) 0.037(4) 0.023(3) -0.009(3) 0.004(3) -0.014(3)
C115 0.040(5) 0.069(6) 0.038(4) -0.023(4) 0.014(4) -0.040(4)
C116 0.067(6) 0.073(6) 0.048(5) -0.039(5) 0.035(4) -0.057(5)
C117 0.075(6) 0.042(5) 0.047(5) -0.020(4) 0.006(4) -0.032(5)
C118 0.057(5) 0.027(4) 0.036(4) -0.008(3) 0.000(4) -0.015(4)
C119 0.013(3) 0.029(4) 0.023(3) 0.000(3) 0.001(2) -0.010(3)
C120 0.024(4) 0.038(4) 0.031(3) -0.005(3) 0.003(3) -0.018(3)
C121 0.038(5) 0.057(5) 0.033(4) 0.009(4) -0.006(3) -0.036(4)
C122 0.018(4) 0.058(5) 0.024(3) 0.002(3) 0.010(3) -0.016(4)
C123 0.017(4) 0.043(5) 0.034(4) -0.005(3) 0.005(3) 0.000(3)
C124 0.020(4) 0.031(4) 0.029(3) -0.002(3) 0.003(3) -0.008(3)
P2 0.0174(8) 0.0185(8) 0.0204(7) -0.0038(6) 0.0001(6) -0.0085(7)
C201 0.009(3) 0.020(3) 0.023(3) -0.008(2) 0.005(2) -0.002(2)
C202 0.029(4) 0.028(3) 0.017(3) -0.009(3) 0.009(3) -0.019(3)
C203 0.036(4) 0.025(3) 0.025(3) -0.004(3) 0.008(3) -0.020(3)
C204 0.035(4) 0.023(3) 0.021(3) -0.010(3) -0.001(3) -0.011(3)
C205 0.017(3) 0.032(4) 0.030(3) -0.013(3) 0.005(3) -0.010(3)
C206 0.026(4) 0.031(4) 0.026(3) -0.005(3) 0.001(3) -0.018(3)
C207 0.017(3) 0.026(3) 0.023(3) -0.012(3) 0.008(3) -0.009(3)
C208 0.031(4) 0.032(4) 0.025(3) -0.007(3) 0.004(3) -0.016(3)
C209 0.053(5) 0.030(4) 0.041(4) -0.015(3) 0.013(4) -0.028(4)
C210 0.038(4) 0.052(5) 0.047(4) -0.031(4) 0.009(4) -0.030(4)
C211 0.036(4) 0.044(5) 0.062(5) -0.017(4) -0.004(4) -0.024(4)
C212 0.023(4) 0.027(4) 0.049(4) -0.012(3) 0.002(3) -0.010(3)
C213 0.029(4) 0.009(3) 0.020(3) 0.000(2) 0.000(3) -0.007(3)
C214 0.029(4) 0.026(4) 0.030(3) -0.004(3) 0.001(3) -0.016(3)
C215 0.048(5) 0.033(4) 0.022(3) -0.014(3) 0.011(3) -0.021(4)
C216 0.050(5) 0.032(4) 0.036(4) -0.013(3) 0.020(4) -0.017(4)
C217 0.018(4) 0.047(5) 0.032(4) -0.008(3) 0.012(3) -0.010(3)
C218 0.020(4) 0.032(4) 0.032(3) -0.002(3) 0.000(3) -0.011(3)
C219 0.020(3) 0.024(3) 0.019(3) -0.005(2) 0.003(2) -0.013(3)
C220 0.029(4) 0.029(4) 0.030(3) -0.007(3) 0.000(3) -0.016(3)
C221 0.020(4) 0.020(3) 0.043(4) 0.005(3) -0.007(3) -0.007(3)
C222 0.036(4) 0.045(5) 0.030(4) 0.001(3) -0.006(3) -0.023(4)
C223 0.045(5) 0.051(5) 0.028(4) -0.008(3) -0.009(3) -0.014(4)
C224 0.036(4) 0.035(4) 0.031(4) -0.009(3) -0.008(3) -0.008(3)
P3 0.0209(8) 0.0191(8) 0.0154(7) -0.0036(6) 0.0021(6) -0.0103(7)
C301 0.018(3) 0.025(3) 0.015(3) -0.002(2) 0.002(2) -0.012(3)
C302 0.026(4) 0.026(4) 0.025(3) -0.008(3) 0.008(3) -0.015(3)
C303 0.028(4) 0.022(3) 0.037(4) -0.003(3) -0.003(3) -0.012(3)
C304 0.024(4) 0.023(3) 0.030(3) -0.012(3) -0.001(3) -0.007(3)
C305 0.021(3) 0.029(4) 0.030(3) -0.012(3) -0.001(3) -0.008(3)
C306 0.024(3) 0.025(3) 0.020(3) -0.006(3) -0.003(3) -0.009(3)
C307 0.017(3) 0.020(3) 0.021(3) 0.006(2) -0.002(3) -0.005(3)
C308 0.034(4) 0.027(4) 0.019(3) -0.005(3) 0.005(3) -0.015(3)
C309 0.050(5) 0.036(4) 0.025(3) -0.002(3) 0.011(3) -0.017(4)
C310 0.033(4) 0.035(4) 0.035(4) -0.004(3) 0.027(3) -0.012(3)
C311 0.037(5) 0.043(5) 0.049(4) -0.005(4) 0.007(4) -0.025(4)
C312 0.020(4) 0.043(4) 0.032(3) -0.008(3) 0.005(3) -0.019(3)
C313 0.026(3) 0.020(3) 0.019(3) -0.005(2) 0.002(3) -0.013(3)
C314 0.023(4) 0.023(3) 0.028(3) -0.011(3) 0.003(3) -0.007(3)
C315 0.035(4) 0.037(4) 0.021(3) -0.006(3) -0.003(3) -0.009(3)
C316 0.031(4) 0.034(4) 0.029(3) -0.008(3) -0.002(3) -0.016(3)
C317 0.029(4) 0.020(3) 0.037(4) -0.005(3) -0.003(3) -0.012(3)
C318 0.021(3) 0.031(4) 0.028(3) -0.012(3) 0.002(3) -0.010(3)
C319 0.022(3) 0.017(3) 0.019(3) -0.004(2) 0.005(2) -0.010(3)
C320 0.024(4) 0.025(3) 0.030(3) -0.008(3) 0.004(3) -0.010(3)
C321 0.040(4) 0.020(3) 0.036(4) 0.002(3) 0.012(3) -0.019(3)
C322 0.027(4) 0.027(4) 0.059(5) -0.018(3) 0.009(3) -0.016(3)
C323 0.040(4) 0.041(4) 0.035(4) -0.006(3) -0.004(3) -0.030(4)
C324 0.034(4) 0.026(4) 0.024(3) -0.001(3) 0.000(3) -0.017(3)
N7 0.123(9) 0.124(10) 0.113(8) 0.004(7) -0.053(7) -0.086(8)
C7 0.052(6) 0.094(9) 0.076(7) -0.015(6) -0.012(5) -0.036(6)
C8 0.044(6) 0.097(10) 0.166(13) -0.073(10) 0.016(8) -0.024(6)
O1 0.052(3) 0.035(3) 0.029(2) -0.011(2) 0.000(2) -0.015(3)
O2 0.090(5) 0.086(5) 0.053(3) -0.022(3) 0.013(3) -0.066(4)
O3 0.052(4) 0.058(4) 0.071(4) -0.032(3) 0.007(3) -0.022(3)

loop_
_atom_type_symbol
_atom_type_description
_atom_type_scat_dispersion_real
_atom_type_scat_dispersion_imag
_atom_type_scat_source
C C 0.0033 0.0016 'International Tables Vol C Tables 4.2.6.8 and 6.1.1.4'
H H 0.0000 0.0000 'International Tables Vol C Tables 4.2.6.8 and 6.1.1.4'
N N 0.0061 0.0033 'International Tables Vol C Tables 4.2.6.8 and 6.1.1.4'
O O 0.0106 0.0060 'International Tables Vol C Tables 4.2.6.8 and 6.1.1.4'
P P 0.1023 0.0942 'International Tables Vol C Tables 4.2.6.8 and 6.1.1.4'
Se Se -0.0929 2.2259 'International Tables Vol C Tables 4.2.6.8 and 6.1.1.4'
Re Re -1.0185 7.2310 'International Tables Vol C Tables 4.2.6.8 and 6.1.1.4'

loop_
_geom_angle_atom_site_label_1
_geom_angle_atom_site_label_2
_geom_angle_atom_site_label_3
_geom_angle
_geom_angle_site_symmetry_1
_geom_angle_site_symmetry_3
C1 Re1 Se1 91.51(18) . .
C1 Re1 Se2 90.36(15) . .
Se1 Re1 Se2 89.36(2) . .
C1 Re1 Se4 91.61(18) . .
Se1 Re1 Se4 176.87(2) . .
Se2 Re1 Se4 90.74(2) . .
C1 Re1 Se3 93.34(15) . .
Se1 Re1 Se3 89.91(2) . .
Se2 Re1 Se3 176.247(19) . .
Se4 Re1 Se3 89.79(2) . .
C1 Re1 Re3 133.98(17) . 2_755
Se1 Re1 Re3 118.646(16) . 2_755
Se2 Re1 Re3 58.769(17) . 2_755
Se4 Re1 Re3 58.926(15) . 2_755
Se3 Re1 Re3 118.577(19) . 2_755
C1 Re1 Re3 136.14(17) . .
Se1 Re1 Re3 58.831(17) . .
Se2 Re1 Re3 118.093(16) . .
Se4 Re1 Re3 118.502(18) . .
Se3 Re1 Re3 58.523(15) . .
Re3 Re1 Re3 89.859(12) 2_755 .
C1 Re1 Re2 135.72(16) . .
Se1 Re1 Re2 118.953(18) . .
Se2 Re1 Re2 119.017(19) . .
Se4 Re1 Re2 58.390(16) . .
Se3 Re1 Re2 58.337(17) . .
Re3 Re1 Re2 60.262(13) 2_755 .
Re3 Re1 Re2 60.125(10) . .
C1 Re1 Re2 133.55(16) . 2_755
Se1 Re1 Re2 58.489(15) . 2_755
Se2 Re1 Re2 57.992(16) . 2_755
Se4 Re1 Re2 119.088(16) . 2_755
Se3 Re1 Re2 118.631(18) . 2_755
Re3 Re1 Re2 60.169(10) 2_755 2_755
Re3 Re1 Re2 60.112(12) . 2_755
Re2 Re1 Re2 90.716(13) . 2_755
C1 Re1 Re1 178.49(16) . 2_755
Se1 Re1 Re1 88.395(16) . 2_755
Se2 Re1 Re1 88.134(16) . 2_755
Se4 Re1 Re1 88.484(16) . 2_755
Se3 Re1 Re1 88.166(17) . 2_755
Re3 Re1 Re1 45.014(8) 2_755 2_755
Re3 Re1 Re1 44.845(8) . 2_755
Re2 Re1 Re1 45.404(9) . 2_755
Re2 Re1 Re1 45.313(9) 2_755 2_755
C2 Re2 Se2 91.00(15) . 2_755
C2 Re2 Se3 92.24(16) . .
Se2 Re2 Se3 89.87(2) 2_755 .
C2 Re2 Se1 92.33(16) . 2_755
Se2 Re2 Se1 89.44(2) 2_755 2_755
Se3 Re2 Se1 175.39(2) . 2_755
C2 Re2 Se4 92.87(15) . .
Se2 Re2 Se4 176.12(2) 2_755 .
Se3 Re2 Se4 90.01(2) . .
Se1 Re2 Se4 90.37(2) 2_755 .
C2 Re2 Re3 134.83(17) . .
Se2 Re2 Re3 58.675(17) 2_755 .
Se3 Re2 Re3 58.444(16) . .
Se1 Re2 Re3 117.498(17) 2_755 .
Se4 Re2 Re3 118.161(19) . .
C2 Re2 Re3 136.02(17) . 2_755
Se2 Re2 Re3 118.127(17) 2_755 2_755
Se3 Re2 Re3 118.033(18) . 2_755
Se1 Re2 Re3 58.521(17) 2_755 2_755
Se4 Re2 Re3 58.676(15) . 2_755
Re3 Re2 Re3 89.143(13) . 2_755
C2 Re2 Re1 136.05(14) . .
Se2 Re2 Re1 118.340(19) 2_755 .
Se3 Re2 Re1 58.590(18) . .
Se1 Re2 Re1 117.96(2) 2_755 .
Se4 Re2 Re1 58.496(16) . .
Re3 Re2 Re1 59.678(10) . .
Re3 Re2 Re1 59.464(12) 2_755 .
C2 Re2 Re1 134.66(14) . 2_755
Se2 Re2 Re1 58.531(16) 2_755 2_755
Se3 Re2 Re1 117.864(17) . 2_755
Se1 Re2 Re1 58.079(16) 2_755 2_755
Se4 Re2 Re1 118.269(18) . 2_755
Re3 Re2 Re1 59.431(10) . 2_755
Re3 Re2 Re1 59.607(11) 2_755 2_755
Re1 Re2 Re1 89.284(13) . 2_755
C2 Re2 Re2 179.06(15) . 2_755
Se2 Re2 Re2 88.063(18) 2_755 2_755
Se3 Re2 Re2 87.865(18) . 2_755
Se1 Re2 Re2 87.555(18) 2_755 2_755
Se4 Re2 Re2 88.060(18) . 2_755
Re3 Re2 Re2 44.588(9) . 2_755
Re3 Re2 Re2 44.555(10) 2_755 2_755
Re1 Re2 Re2 44.686(9) . 2_755
Re1 Re2 Re2 44.597(9) 2_755 2_755
C3 Re3 Se3 92.48(15) . .
C3 Re3 Se2 90.80(18) . 2_755
Se3 Re3 Se2 89.49(2) . 2_755
C3 Re3 Se1 93.01(18) . .
Se3 Re3 Se1 89.72(2) . .
Se2 Re3 Se1 176.14(2) 2_755 .
C3 Re3 Se4 90.67(15) . 2_755
Se3 Re3 Se4 176.84(2) . 2_755
Se2 Re3 Se4 90.53(2) 2_755 2_755
Se1 Re3 Se4 90.06(2) . 2_755
C3 Re3 Re1 133.43(16) . 2_755
Se3 Re3 Re1 118.827(18) . 2_755
Se2 Re3 Re1 58.679(18) 2_755 2_755
Se1 Re3 Re1 118.627(19) . 2_755
Se4 Re3 Re1 58.668(16) 2_755 2_755
C3 Re3 Re1 136.43(16) . .
Se3 Re3 Re1 58.774(17) . .
Se2 Re3 Re1 118.229(18) 2_755 .
Se1 Re3 Re1 58.272(16) . .
Se4 Re3 Re1 118.583(19) 2_755 .
Re1 Re3 Re1 90.141(12) 2_755 .
C3 Re3 Re2 134.47(17) . .
Se3 Re3 Re2 58.440(16) . .
Se2 Re3 Re2 58.045(16) 2_755 .
Se1 Re3 Re2 118.467(18) . .
Se4 Re3 Re2 119.060(18) 2_755 .
Re1 Re3 Re2 60.399(11) 2_755 .
Re1 Re3 Re2 60.197(11) . .
C3 Re3 Re2 134.64(17) . 2_755
Se3 Re3 Re2 119.052(18) . 2_755
Se2 Re3 Re2 118.939(18) 2_755 2_755
Se1 Re3 Re2 58.378(17) . 2_755
Se4 Re3 Re2 58.315(17) 2_755 2_755
Re1 Re3 Re2 60.275(12) 2_755 2_755
Re1 Re3 Re2 60.282(10) . 2_755
Re2 Re3 Re2 90.857(13) . 2_755
C3 Re3 Re3 178.58(16) . 2_755
Se3 Re3 Re3 88.469(18) . 2_755
Se2 Re3 Re3 88.160(19) 2_755 2_755
Se1 Re3 Re3 88.041(18) . 2_755
Se4 Re3 Re3 88.374(18) 2_755 2_755
Re1 Re3 Re3 45.156(8) 2_755 2_755
Re1 Re3 Re3 44.985(8) . 2_755
Re2 Re3 Re3 45.446(10) . 2_755
Re2 Re3 Re3 45.411(9) 2_755 2_755
Re1 Se1 Re2 63.432(17) . 2_755
Re1 Se1 Re3 62.897(17) . .
Re2 Se1 Re3 63.102(18) 2_755 .
Re2 Se2 Re1 63.476(17) 2_755 .
Re2 Se2 Re3 63.280(16) 2_755 2_755
Re1 Se2 Re3 62.552(17) . 2_755
Re2 Se3 Re3 63.116(15) . .
Re2 Se3 Re1 63.073(17) . .
Re3 Se3 Re1 62.703(16) . .
Re2 Se4 Re1 63.115(17) . .
Re2 Se4 Re3 63.009(17) . 2_755
Re1 Se4 Re3 62.405(16) . 2_755
N1 C1 Re1 176.8(5) . .
N2 C2 Re2 177.6(5) . .
N3 C3 Re3 178.8(5) . .
C4 Re4 Se5 89.52(17) . .
C4 Re4 Se8 90.05(16) . .
Se5 Re4 Se8 90.11(2) . .
C4 Re4 Se6 94.03(16) . .
Se5 Re4 Se6 89.80(2) . .
Se8 Re4 Se6 175.91(2) . .
C4 Re4 Se7 94.12(17) . .
Se5 Re4 Se7 176.36(2) . .
Se8 Re4 Se7 89.96(2) . .
Se6 Re4 Se7 89.87(2) . .
C4 Re4 Re5 132.21(17) . 2_756
Se5 Re4 Re5 58.800(16) . 2_756
Se8 Re4 Re5 58.431(18) . 2_756
Se6 Re4 Re5 118.241(19) . 2_756
Se7 Re4 Re5 118.339(17) . 2_756
C4 Re4 Re5 138.16(17) . .
Se5 Re4 Re5 118.567(18) . .
Se8 Re4 Re5 118.018(17) . .
Se6 Re4 Re5 58.625(16) . .
Se7 Re4 Re5 58.343(16) . .
Re5 Re4 Re5 89.630(13) 2_756 .
C4 Re4 Re6 134.94(16) . .
Se5 Re4 Re6 58.591(18) . .
Se8 Re4 Re6 118.212(19) . .
Se6 Re4 Re6 58.461(17) . .
Se7 Re4 Re6 118.321(19) . .
Re5 Re4 Re6 59.795(11) 2_756 .
Re5 Re4 Re6 59.986(12) . .
C4 Re4 Re6 134.99(16) . 2_756
Se5 Re4 Re6 118.743(17) . 2_756
Se8 Re4 Re6 58.299(17) . 2_756
Se6 Re4 Re6 118.349(18) . 2_756
Se7 Re4 Re6 58.405(16) . 2_756
Re5 Re4 Re6 59.952(10) 2_756 2_756
Re5 Re4 Re6 59.735(11) . 2_756
Re6 Re4 Re6 89.910(12) . 2_756
C4 Re4 Re4 177.03(17) . 2_756
Se5 Re4 Re4 88.399(18) . 2_756
Se8 Re4 Re4 87.835(18) . 2_756
Se6 Re4 Re4 88.076(18) . 2_756
Se7 Re4 Re4 87.967(17) . 2_756
Re5 Re4 Re4 44.826(9) 2_756 2_756
Re5 Re4 Re4 44.804(10) . 2_756
Re6 Re4 Re4 44.996(9) . 2_756
Re6 Re4 Re4 44.914(8) 2_756 2_756
C5 Re5 Se8 92.71(18) . 2_756
C5 Re5 Se7 90.63(18) . .
Se8 Re5 Se7 176.66(2) 2_756 .
C5 Re5 Se5 90.34(15) . 2_756
Se8 Re5 Se5 89.71(2) 2_756 2_756
Se7 Re5 Se5 90.32(2) . 2_756
C5 Re5 Se6 93.30(15) . .
Se8 Re5 Se6 89.71(2) 2_756 .
Se7 Re5 Se6 90.05(2) . .
Se5 Re5 Se6 176.34(2) 2_756 .
C5 Re5 Re6 133.09(18) . 2_756
Se8 Re5 Re6 118.639(19) 2_756 2_756
Se7 Re5 Re6 58.719(17) . 2_756
Se5 Re5 Re6 58.523(18) 2_756 2_756
Se6 Re5 Re6 118.790(19) . 2_756
C5 Re5 Re4 134.27(16) . 2_756
Se8 Re5 Re4 58.455(17) 2_756 2_756
Se7 Re5 Re4 118.908(18) . 2_756
Se5 Re5 Re4 58.126(17) 2_756 2_756
Se6 Re5 Re4 118.646(18) . 2_756
Re6 Re5 Re4 60.198(12) 2_756 2_756
C5 Re5 Re4 135.31(16) . .
Se8 Re5 Re4 118.465(19) 2_756 .
Se7 Re5 Re4 58.729(17) . .
Se5 Re5 Re4 118.782(18) 2_756 .
Se6 Re5 Re4 58.521(16) . .
Re6 Re5 Re4 60.280(11) 2_756 .
Re4 Re5 Re4 90.370(13) 2_756 .
C5 Re5 Re6 136.63(18) . .
Se8 Re5 Re6 58.391(18) 2_756 .
Se7 Re5 Re6 118.803(19) . .
Se5 Re5 Re6 118.307(19) 2_756 .
Se6 Re5 Re6 58.463(17) . .
Re6 Re5 Re6 90.280(12) 2_756 .
Re4 Re5 Re6 60.190(10) 2_756 .
Re4 Re5 Re6 60.083(11) . .
C5 Re5 Re5 178.24(17) . 2_756
Se8 Re5 Re5 88.12(2) 2_756 2_756
Se7 Re5 Re5 88.542(19) . 2_756
Se5 Re5 Re5 88.114(18) 2_756 2_756
Se6 Re5 Re5 88.253(18) . 2_756
Re6 Re5 Re5 45.229(9) 2_756 2_756
Re4 Re5 Re5 45.196(10) 2_756 2_756
Re4 Re5 Re5 45.174(9) . 2_756
Re6 Re5 Re5 45.051(8) . 2_756
C6 Re6 Se8 90.85(17) . 2_756
C6 Re6 Se5 93.15(17) . .
Se8 Re6 Se5 175.99(2) 2_756 .
C6 Re6 Se6 94.02(17) . .
Se8 Re6 Se6 89.82(2) 2_756 .
Se5 Re6 Se6 89.55(2) . .
C6 Re6 Se7 89.65(17) . 2_756
Se8 Re6 Se7 90.08(2) 2_756 2_756
Se5 Re6 Se7 90.30(2) . 2_756
Se6 Re6 Se7 176.33(2) . 2_756
C6 Re6 Re5 134.30(18) . 2_756
Se8 Re6 Re5 118.312(18) 2_756 2_756
Se5 Re6 Re5 58.728(16) . 2_756
Se6 Re6 Re5 118.510(19) . 2_756
Se7 Re6 Re5 58.476(17) 2_756 2_756
C6 Re6 Re5 135.88(18) . .
Se8 Re6 Re5 58.412(18) 2_756 .
Se5 Re6 Re5 118.043(19) . .
Se6 Re6 Re5 58.623(16) . .
Se7 Re6 Re5 118.390(17) 2_756 .
Re5 Re6 Re5 89.720(12) 2_756 .
C6 Re6 Re4 137.33(16) . .
Se8 Re6 Re4 118.33(2) 2_756 .
Se5 Re6 Re4 58.122(18) . .
Se6 Re6 Re4 58.518(17) . .
Se7 Re6 Re4 118.476(18) 2_756 .
Re5 Re6 Re4 60.007(11) 2_756 .
Re5 Re6 Re4 59.931(12) . .
C6 Re6 Re4 132.57(16) . 2_756
Se8 Re6 Re4 58.344(16) 2_756 2_756
Se5 Re6 Re4 118.693(18) . 2_756
Se6 Re6 Re4 118.475(17) . 2_756
Se7 Re6 Re4 58.550(15) 2_756 2_756
Re5 Re6 Re4 59.985(12) 2_756 2_756
Re5 Re6 Re4 59.858(10) . 2_756
Re4 Re6 Re4 90.090(12) . 2_756
C6 Re6 Re6 177.48(17) . 2_756
Se8 Re6 Re6 87.935(18) 2_756 2_756
Se5 Re6 Re6 88.082(18) . 2_756
Se6 Re6 Re6 88.185(17) . 2_756
Se7 Re6 Re6 88.148(17) 2_756 2_756
Re5 Re6 Re6 44.948(8) 2_756 2_756
Re5 Re6 Re6 44.772(9) . 2_756
Re4 Re6 Re6 45.086(8) . 2_756
Re4 Re6 Re6 45.004(9) 2_756 2_756
Re4 Se5 Re6 63.287(17) . .
Re4 Se5 Re5 63.074(16) . 2_756
Re6 Se5 Re5 62.749(16) . 2_756
Re6 Se6 Re4 63.021(18) . .
Re6 Se6 Re5 62.914(15) . .
Re4 Se6 Re5 62.854(17) . .
Re5 Se7 Re6 62.805(18) . 2_756
Re5 Se7 Re4 62.927(19) . .
Re6 Se7 Re4 63.045(18) 2_756 .
Re6 Se8 Re5 63.198(18) 2_756 2_756
Re6 Se8 Re4 63.357(17) 2_756 .
Re5 Se8 Re4 63.114(17) 2_756 .
N4 C4 Re4 177.3(5) . .
N5 C5 Re5 177.2(6) . .
N6 C6 Re6 177.5(6) . .
C101 P1 C107 108.7(3) . .
C101 P1 C119 110.2(3) . .
C107 P1 C119 108.3(3) . .
C101 P1 C113 110.3(3) . .
C107 P1 C113 110.1(3) . .
C119 P1 C113 109.3(3) . .
C106 C101 C102 118.6(6) . .
C106 C101 P1 120.6(5) . .
C102 C101 P1 120.8(5) . .
C103 C102 C101 120.2(7) . .
C102 C103 C104 119.8(7) . .
C105 C104 C103 120.4(6) . .
C106 C105 C104 119.6(7) . .
C105 C106 C101 121.5(6) . .
C108 C107 C112 119.5(6) . .
C108 C107 P1 119.1(5) . .
C112 C107 P1 121.2(4) . .
C109 C108 C107 118.6(7) . .
C110 C109 C108 122.3(6) . .
C109 C110 C111 119.2(6) . .
C112 C111 C110 121.1(7) . .
C111 C112 C107 119.3(6) . .
C114 C113 C118 120.4(6) . .
C114 C113 P1 120.0(5) . .
C118 C113 P1 119.5(5) . .
C113 C114 C115 119.8(7) . .
C116 C115 C114 119.6(7) . .
C117 C116 C115 120.9(7) . .
C116 C117 C118 120.3(8) . .
C113 C118 C117 119.0(7) . .
C120 C119 C124 121.1(7) . .
C120 C119 P1 118.5(5) . .
C124 C119 P1 120.3(5) . .
C121 C120 C119 118.2(7) . .
C122 C121 C120 122.2(7) . .
C121 C122 C123 118.9(7) . .
C122 C123 C124 121.6(7) . .
C123 C124 C119 118.0(7) . .
C219 P2 C207 109.8(3) . .
C219 P2 C201 109.3(3) . .
C207 P2 C201 109.4(3) . .
C219 P2 C213 109.4(3) . .
C207 P2 C213 109.2(3) . .
C201 P2 C213 109.7(3) . .
C202 C201 C206 120.5(6) . .
C202 C201 P2 119.3(5) . .
C206 C201 P2 120.1(5) . .
C201 C202 C203 120.5(6) . .
C204 C203 C202 119.3(6) . .
C203 C204 C205 120.2(6) . .
C206 C205 C204 120.5(6) . .
C205 C206 C201 119.1(6) . .
C212 C207 C208 119.5(6) . .
C212 C207 P2 120.5(5) . .
C208 C207 P2 120.0(5) . .
C209 C208 C207 119.9(6) . .
C208 C209 C210 119.4(7) . .
C211 C210 C209 120.4(6) . .
C210 C211 C212 121.2(7) . .
C211 C212 C207 119.5(7) . .
C218 C213 C214 119.8(6) . .
C218 C213 P2 120.3(4) . .
C214 C213 P2 119.6(5) . .
C215 C214 C213 119.8(6) . .
C216 C215 C214 119.9(6) . .
C215 C216 C217 120.9(7) . .
C216 C217 C218 119.0(6) . .
C213 C218 C217 120.6(6) . .
C220 C219 C224 119.4(6) . .
C220 C219 P2 120.4(4) . .
C224 C219 P2 120.0(5) . .
C221 C220 C219 120.0(6) . .
C220 C221 C222 119.5(6) . .
C223 C222 C221 120.8(6) . .
C222 C223 C224 119.6(7) . .
C223 C224 C219 120.6(7) . .
C307 P3 C301 111.0(3) . .
C307 P3 C319 112.1(3) . .
C301 P3 C319 107.2(3) . .
C307 P3 C313 106.9(3) . .
C301 P3 C313 111.1(3) . .
C319 P3 C313 108.5(3) . .
C306 C301 C302 121.0(6) . .
C306 C301 P3 117.9(5) . .
C302 C301 P3 121.0(5) . .
C301 C302 C303 118.3(6) . .
C304 C303 C302 120.0(6) . .
C305 C304 C303 120.9(6) . .
C304 C305 C306 120.9(7) . .
C305 C306 C301 118.8(6) . .
C312 C307 C308 119.0(6) . .
C312 C307 P3 118.1(5) . .
C308 C307 P3 123.0(5) . .
C309 C308 C307 119.0(6) . .
C308 C309 C310 122.7(7) . .
C309 C310 C311 118.6(7) . .
C312 C311 C310 120.1(7) . .
C311 C312 C307 120.5(6) . .
C318 C313 C314 120.8(5) . .
C318 C313 P3 117.9(4) . .
C314 C313 P3 121.0(5) . .
C315 C314 C313 118.7(6) . .
C316 C315 C314 121.1(6) . .
C315 C316 C317 119.5(6) . .
C316 C317 C318 120.7(6) . .
C317 C318 C313 119.1(6) . .
C320 C319 C324 120.6(5) . .
C320 C319 P3 121.2(4) . .
C324 C319 P3 117.8(4) . .
C321 C320 C319 120.2(6) . .
C320 C321 C322 119.7(6) . .
C323 C322 C321 120.0(6) . .
C322 C323 C324 120.5(5) . .
C323 C324 C319 118.9(4) . .
N7 C7 C8 178.2 . .

loop_
_geom_bond_atom_site_label_1
_geom_bond_atom_site_label_2
_geom_bond_distance
_geom_bond_site_symmetry_2
Re1 C1 2.114(6) .
Re1 Se1 2.5116(7) .
Re1 Se2 2.5229(7) .
Re1 Se4 2.5260(7) .
Re1 Se3 2.5294(7) .
Re1 Re3 2.6208(4) 2_755
Re1 Re3 2.6286(4) .
Re1 Re2 2.6424(4) .
Re1 Re2 2.6466(4) 2_755
Re1 Re1 3.7164(5) 2_755
Re2 C2 2.116(6) .
Re2 Se2 2.5082(6) 2_755
Re2 Se3 2.5226(6) .
Re2 Se1 2.5227(6) 2_755
Re2 Se4 2.5231(6) .
Re2 Re3 2.6405(4) .
Re2 Re3 2.6421(5) 2_755
Re2 Re1 2.6466(4) 2_755
Re2 Re2 3.7632(6) 2_755
Re3 C3 2.101(6) .
Re3 Se3 2.5227(6) .
Re3 Se2 2.5253(7) 2_755
Re3 Se1 2.5266(7) .
Re3 Se4 2.5329(6) 2_755
Re3 Re1 2.6208(4) 2_755
Re3 Re2 2.6421(5) 2_755
Re3 Re3 3.7073(6) 2_755
Se1 Re2 2.5227(6) 2_755
Se2 Re2 2.5082(6) 2_755
Se2 Re3 2.5253(7) 2_755
Se4 Re3 2.5329(6) 2_755
C1 N1 1.154(7) .
C2 N2 1.152(7) .
C3 N3 1.153(8) .
Re4 C4 2.109(6) .
Re4 Se5 2.5070(7) .
Re4 Se8 2.5150(7) .
Re4 Se6 2.5236(7) .
Re4 Se7 2.5275(7) .
Re4 Re5 2.6321(4) 2_756
Re4 Re5 2.6331(5) .
Re4 Re6 2.6371(4) .
Re4 Re6 2.6409(3) 2_756
Re4 Re4 3.7350(6) 2_756
Re5 C5 2.088(6) .
Re5 Se8 2.5143(7) 2_756
Re5 Se7 2.5171(7) .
Re5 Se5 2.5251(6) 2_756
Re5 Se6 2.5264(6) .
Re5 Re6 2.6264(4) 2_756
Re5 Re4 2.6321(4) 2_756
Re5 Re6 2.6346(4) .
Re5 Re5 3.7110(6) 2_756
Re6 C6 2.111(6) .
Re6 Se8 2.5138(7) 2_756
Re6 Se5 2.5196(7) .
Re6 Se6 2.5220(7) .
Re6 Se7 2.5236(7) 2_756
Re6 Re5 2.6264(4) 2_756
Re6 Re4 2.6409(3) 2_756
Re6 Re6 3.7292(5) 2_756
Se5 Re5 2.5251(6) 2_756
Se7 Re6 2.5236(7) 2_756
Se8 Re6 2.5138(7) 2_756
Se8 Re5 2.5143(7) 2_756
C4 N4 1.161(7) .
C5 N5 1.163(8) .
C6 N6 1.154(8) .
P1 C101 1.788(6) .
P1 C107 1.792(6) .
P1 C119 1.801(7) .
P1 C113 1.809(6) .
C101 C106 1.384(9) .
C101 C102 1.396(8) .
C102 C103 1.374(9) .
C103 C104 1.386(10) .
C104 C105 1.374(10) .
C105 C106 1.362(9) .
C107 C108 1.395(8) .
C107 C112 1.407(9) .
C108 C109 1.377(9) .
C109 C110 1.350(11) .
C110 C111 1.386(10) .
C111 C112 1.361(9) .
C113 C114 1.376(8) .
C113 C118 1.381(10) .
C114 C115 1.388(9) .
C115 C116 1.375(12) .
C116 C117 1.354(12) .
C117 C118 1.400(9) .
C119 C120 1.391(9) .
C119 C124 1.393(9) .
C120 C121 1.375(10) .
C121 C122 1.364(11) .
C122 C123 1.374(11) .
C123 C124 1.388(10) .
P2 C219 1.789(6) .
P2 C207 1.795(6) .
P2 C201 1.798(6) .
P2 C213 1.801(6) .
C201 C202 1.382(9) .
C201 C206 1.392(9) .
C202 C203 1.392(9) .
C203 C204 1.383(9) .
C204 C205 1.396(9) .
C205 C206 1.384(9) .
C207 C212 1.391(9) .
C207 C208 1.397(9) .
C208 C209 1.382(10) .
C209 C210 1.390(10) .
C210 C211 1.354(11) .
C211 C212 1.373(10) .
C213 C218 1.379(9) .
C213 C214 1.390(8) .
C214 C215 1.387(9) .
C215 C216 1.376(11) .
C216 C217 1.381(9) .
C217 C218 1.394(9) .
C219 C220 1.391(9) .
C219 C224 1.396(8) .
C220 C221 1.384(8) .
C221 C222 1.400(10) .
C222 C223 1.370(11) .
C223 C224 1.381(9) .
P3 C307 1.790(7) .
P3 C301 1.796(6) .
P3 C319 1.799(6) .
P3 C313 1.807(6) .
C301 C306 1.392(9) .
C301 C302 1.395(9) .
C302 C303 1.400(9) .
C303 C304 1.384(10) .
C304 C305 1.352(9) .
C305 C306 1.387(9) .
C307 C312 1.403(9) .
C307 C308 1.405(8) .
C308 C309 1.365(10) .
C309 C310 1.372(11) .
C310 C311 1.398(10) .
C311 C312 1.376(10) .
C313 C318 1.387(9) .
C313 C314 1.391(8) .
C314 C315 1.388(8) .
C315 C316 1.374(10) .
C316 C317 1.385(9) .
C317 C318 1.385(8) .
C319 C320 1.377(9) .
C319 C324 1.392(6) .
C320 C321 1.370(9) .
C321 C322 1.400(9) .
C322 C323 1.371(10) .
C323 C324 1.389(7) .
N7 C7 1.1750 .
C7 C8 1.5353 .
